data_2005240
loop_
_publ_author_name
'Tortelier, J.'
'Gougeon, P.'

_publ_section_title
;
 Sr~4~Ga~3~Mo~26~O~48~ Containing Mo~7~ Clusters and Infinite
 Mo~7~--Mo~10~--Mo~7~ Chains
;
_journal_issue 8
_journal_name_full 'Acta Crystallographica Section C'
_journal_page_first 1862
_journal_page_last 1867
_journal_paper_doi 10.1107/S0108270196002727
_journal_volume 52
_journal_year 1996
_chemical_formula_iupac 'Sr4 Ga3 Mo26 O48'
_chemical_formula_sum 'Ga3 Mo26 O48 Sr4'
_chemical_formula_weight 3822.05
_space_group_IT_number 14
_symmetry_cell_setting monoclinic
_symmetry_space_group_name_Hall '-P 2ybc'
_symmetry_space_group_name_H-M 'P 1 21/c 1'
_atom_type_scat_source 'Cromer & Waber (1974)'
_cell_angle_alpha 90
_cell_angle_beta 90.533(9)
_cell_angle_gamma 90
_cell_formula_units_Z 4
_cell_length_a 15.082(3)
_cell_length_b 9.1900(3)
_cell_length_c 26.499(5)
_cell_measurement_reflns_used 25
_cell_measurement_temperature 295
_cell_measurement_theta_max 18.0
_cell_measurement_theta_min 8.1
_cell_volume 3672.7(10)
_computing_cell_refinement 'CAD-4 Software'
_computing_data_collection 'CAD-4 Software (Enraf-Nonius, 1989)'
_computing_data_reduction 'MolEN (Fair, 1990)'
_computing_molecular_graphics 'ORTEPII (Johnson, 1976)'
_computing_publication_material MolEN
_computing_structure_refinement MolEN
_computing_structure_solution 'SHELXS86 (Sheldrick, 1990)'
_diffrn_measurement_device 'Enraf-Nonius CAD-4'
_diffrn_measurement_method '\q/2\q scans'
_diffrn_radiation_type MoK\a
_diffrn_radiation_wavelength 0.71073
_diffrn_reflns_av_R_equivalents 0.036
_diffrn_reflns_limit_h_max 22
_diffrn_reflns_limit_h_min 0
_diffrn_reflns_limit_k_max 13
_diffrn_reflns_limit_k_min 0
_diffrn_reflns_limit_l_max 39
_diffrn_reflns_limit_l_min -39
_diffrn_reflns_number 13826
_diffrn_reflns_theta_max 32
_diffrn_standards_decay_% <1
_diffrn_standards_interval_time 90
_diffrn_standards_number 3
_exptl_absorpt_coefficient_mu 16.210
_exptl_absorpt_correction_T_max 0.999
_exptl_absorpt_correction_T_min 0.513
_exptl_absorpt_correction_type 'empirical (6 \y scans; North, Philips & Mathews, 1968)'
_exptl_crystal_colour black
_exptl_crystal_density_diffrn 6.912
_exptl_crystal_density_method none
_exptl_crystal_description irregular
_exptl_crystal_size_max 0.19
_exptl_crystal_size_mid 0.12
_exptl_crystal_size_min 0.04
_refine_diff_density_max 2.21
_refine_diff_density_min -3.35
_refine_ls_extinction_coef 1.09E-8(2)
_refine_ls_extinction_method 'Stout & Jensen (1968)'
_refine_ls_goodness_of_fit_obs 1.325
_refine_ls_number_parameters 491
_refine_ls_number_reflns 7146
_refine_ls_R_factor_obs 0.036
_refine_ls_shift/esd_max <0.01
_refine_ls_structure_factor_coef F
_refine_ls_weighting_details 'w = 4F~o~^2^/[\s^2^(F~o~^2^)+0.0009F~o~^4^]'
_refine_ls_weighting_scheme calc
_refine_ls_wR_factor_obs 0.039
_reflns_number_observed 7146
_reflns_number_total 10491
_reflns_observed_criterion I>2\s(I)
_cod_data_source_file du1150.cif
_cod_data_source_block du1150a
_cod_depositor_comments
;
The following automatic conversions were performed:

'_refine_ls_weighting_scheme' value ' w =
4F~o~^2^/[\s^2^(F~o~^2^)+0.0009F~o~^4^]' was changed to 'calc'. New
tag '_refine_ls_weighting_details' was created. The value of the new
tag was set to 'w = 4F~o~^2^/[\s^2^(F~o~^2^)+0.0009F~o~^4^]'.

Automatic conversion script
Id: cif_fix_values 3143 2015-03-26 13:38:13Z robertas 
;
_cod_original_cell_volume 3672.5(9)
_cod_original_sg_symbol_H-M 'P 21/c'
_cod_database_code 2005240

loop_
_symmetry_equiv_pos_as_xyz
x,y,z
x,1/2-y,1/2+z
-x,-y,-z
-x,1/2+y,1/2-z

loop_
_atom_site_label
_atom_site_fract_x
_atom_site_fract_y
_atom_site_fract_z
_atom_site_B_iso_or_equiv
Mo(1) .58655(4) .38126(8) .12968(2) .30(1)
Mo(2) .24919(4) .62050(8) .83687(2) .27(1)
Mo(3) .28474(4) .62240(8) .93854(2) .30(1)
Mo(4) .32359(4) .38213(8) .88233(2) .28(1)
Mo(5) .11438(4) .62044(8) .90677(2) .28(1)
Mo(6) .14941(4) .37802(8) .85095(2) .28(1)
Mo(7) .18428(4) .38023(8) .95029(2) .29(1)
Mo(8) .45200(4) .37677(9) .30583(3) .45(1)
Mo(9) .28901(4) .37950(8) .27189(2) .27(1)
Mo(10) .39377(4) .62300(9) .26298(3) .40(1)
Mo(11) .42890(4) .37737(8) .20727(2) .30(1)
Mo(12) .22648(4) .62042(8) .22386(2) .28(1)
Mo(13) .26136(4) .37626(8) .16867(2) .27(1)
Mo(14) .36390(4) .61772(8) .15910(2) .31(1)
Mo(15) .04021(5) .64271(9) .68477(3) .78(1)
Mo(16) .00577(4) .62443(8) .58802(3) .38(1)
Mo(17) .07519(4) .37678(9) .62671(3) .55(1)
Mo(18) .03797(4) .38241(8) .52511(3) .37(1)
Mo(19) .17381(4) .62387(8) .62061(3) .37(1)
Mo(20) .13947(4) .61672(8) .51522(3) .39(1)
Mo(21) .21233(4) .38503(8) .56103(2) .31(1)
Mo(22) .32928(4) .61563(8) .54775(2) .26(1)
Mo(23) .59298(4) .61345(8) .40552(2) .26(1)
Mo(24) .36886(4) .37364(8) .48912(2) .26(1)
Mo(25) .50497(4) .63245(8) .57684(2) .28(1)
Mo(26) .46172(4) .62361(8) .47623(2) .25(1)
Sr(1) .22722(5) .5032(1) .39136(3) .56(1)
Sr(2) .33117(5) .4966(1) .72070(3) .64(1)
Sr(3) .11374(6) -.0085(1) .56290(3) 1.22(2)
Sr(4) .59749(5) .5068(1) .95915(3) .76(1)
Ga(1) .11256(6) .1378(1) .24194(3) .42(1)
Ga(2) .92023(6) .3620(1) .70342(3) .41(1)
Ga(3) .03472(6) .0540(1) .69414(4) .48(2)
O(1) .4665(3) .0042(7) .6434(2) .47(8)
O(2) .5398(4) .2385(6) .6907(2) .40(9)
O(3) .5026(4) .2518(6) .0841(2) .33(9)
O(4) .7138(4) .2404(6) .7288(2) .42(9)
O(5) .6873(4) .2362(6) .1177(2) .51(9)
O(6) .6439(4) .2459(6) .5102(2) .49(9)
O(7) .3514(3) .0104(7) .3174(2) .50(9)
O(8) .3962(3) .0026(7) .4354(2) .53(9)
O(9) .8589(4) .2454(7) .1527(2) .57(9)
O(10) .8219(4) .2572(6) .5477(2) .44(9)
O(11) .0030(4) .2531(6) .0826(2) .49(9)
O(12) .0384(3) -.0053(7) .3591(2) .37(8)
O(13) .9244(3) .9989(7) .5381(2) .42(8)
O(14) .2482(4) .2423(7) .8363(2) .57(9)
O(15) .2868(4) .2452(6) .9407(2) .54(9)
O(16) .4246(4) .2458(6) .8693(2) .51(9)
O(17) .0695(4) .2611(7) .8009(2) .8(1)
O(18) .1094(4) .2518(6) .4056(2) .41(9)
O(19) .1432(4) .2487(6) .5142(2) .34(9)
O(20) .1764(4) .4874(7) .7887(2) .60(9)
O(21) .7532(3) .9974(6) .5010(2) .40(8)
O(22) .5691(4) .2549(7) .2970(2) .54(9)
O(23) .5289(3) .0112(7) .8593(2) .48(9)
O(24) .6522(4) .4891(7) .6762(2) .9(1)
O(25) .3867(4) .2332(7) .2599(2) .57(9)
O(26) .5063(4) .5074(7) .2522(2) .78(9)
O(27) .8199(3) .0133(6) .2171(2) .42(8)
O(28) .8901(4) .2361(7) .2645(2) .54(9)
O(29) .8501(3) -.0036(7) .3219(2) .52(9)
O(30) .7433(4) .2509(6) .3328(2) .48(9)
O(31) .3606(4) .2397(7) .1577(2) .59(9)
O(32) .1801(4) .2508(7) .1182(2) .6(1)
O(33) .7107(3) -.0011(7) .3880(2) .55(9)
O(34) .6035(4) .2409(7) .4075(2) .62(9)
O(35) .2164(4) .2455(6) .2252(2) .44(9)
O(36) .9614(4) .4947(7) .6456(2) .84(9)
O(37) .0344(4) .2578(6) .6928(2) .43(9)
O(38) .0040(3) .0037(6) .2438(2) .29(8)
O(39) .9227(4) .2767(7) .8745(2) .73(9)
O(40) .8553(4) -.0062(7) .8178(2) 1.0(1)
O(41) .9205(3) .9958(7) .0414(2) .57(9)
O(42) .9642(4) .2520(7) .4742(2) .65(9)
O(43) .7864(4) .2429(6) .9395(2) .39(9)
O(44) .7484(3) .9991(7) .0053(2) .44(8)
O(45) .3249(4) .2422(6) .0515(2) .52(9)
O(46) .7083(3) .0018(7) .8861(2) .36(8)
O(47) .6127(3) .4979(7) .5721(2) .43(8)
O(48) .4687(4) .2762(6) .9827(2) .48(9)

loop_
_geom_bond_atom_site_label_1
_geom_bond_atom_site_label_2
_geom_bond_distance
_geom_bond_publ_flag
Mo(1) Mo(4) 2.5840(10) yes
Mo(1) Mo(2) 2.6234(9) yes
Mo(1) Mo(3) 2.6652(9) yes
Mo(1) Mo(11) 3.1575(9) yes
Mo(2) Mo(6) 2.7165(9) yes
Mo(2) Mo(4) 2.7350(10) yes
Mo(2) Mo(3) 2.7423(9) yes
Mo(2) Mo(5) 2.7633(9) yes
Mo(3) Mo(5) 2.6960(10) yes
Mo(3) Mo(7) 2.7120(10) yes
Mo(3) Mo(4) 2.7300(10) yes
Mo(4) Mo(6) 2.7480(10) yes
Mo(4) Mo(7) 2.7798(9) yes
Mo(5) Mo(7) 2.7000(10) yes
Mo(5) Mo(6) 2.7290(10) yes
Mo(6) Mo(7) 2.6795(9) yes
Mo(1) O(5) 2.047(6) yes
Mo(1) O(7) 2.056(6) yes
Mo(1) O(8) 2.073(6) yes
Mo(1) O(2) 2.085(6) yes
Mo(1) O(3) 2.110(6) yes
Mo(1) O(1) 2.129(5) yes
Mo(2) O(5) 2.018(6) yes
Mo(2) O(7) 2.024(6) yes
Mo(2) O(9) 2.064(6) yes
Mo(2) O(20) 2.075(6) yes
Mo(2) O(4) 2.137(6) yes
Mo(3) O(5) 2.025(6) yes
Mo(3) O(8) 2.039(6) yes
Mo(3) O(21) 2.055(6) yes
Mo(3) O(10) 2.065(6) yes
Mo(3) O(6) 2.065(6) yes
Mo(4) O(16) 2.005(6) yes
Mo(4) O(7) 2.031(6) yes
Mo(4) O(8) 2.067(6) yes
Mo(4) O(15) 2.075(6) yes
Mo(4) O(14) 2.099(6) yes
Mo(5) O(13) 1.934(6) yes
Mo(5) O(10) 1.984(6) yes
Mo(5) O(12) 2.000(6) yes
Mo(5) O(9) 2.042(6) yes
Mo(5) O(11) 2.137(6) yes
Mo(6) O(18) 1.976(6) yes
Mo(6) O(20) 1.977(6) yes
Mo(6) O(14) 1.985(6) yes
Mo(6) O(12) 2.055(6) yes
Mo(6) O(17) 2.082(7) yes
Mo(7) O(21) 1.922(6) yes
Mo(7) O(13) 1.996(6) yes
Mo(7) O(15) 2.001(6) yes
Mo(7) O(18) 2.031(6) yes
Mo(7) O(19) 2.163(6) yes
Mo(8) Mo(9) 2.6100(10) yes
Mo(8) Mo(11) 2.632(11) yes
Mo(8) Mo(10) 2.6760(10) yes
Mo(8) Mo(25) 3.1710(10) yes
Mo(9) Mo(12) 2.7180(10) yes
Mo(9) Mo(11) 2.7298(9) yes
Mo(9) Mo(10) 2.7500(10) yes
Mo(9) Mo(13) 2.7630(9) yes
Mo(10) Mo(12) 2.7200(10) yes
Mo(10) Mo(11) 2.7510(10) yes
Mo(10) Mo(14) 2.7860(10) yes
Mo(11) Mo(13) 2.7170(10) yes
Mo(11) Mo(14) 2.7280(10) yes
Mo(12) Mo(14) 2.7031(9) yes
Mo(12) Mo(13) 2.7320(10) yes
Mo(13) Mo(14) 2.7180(10) yes
Mo(8) O(26) 2.037(6) yes
Mo(8) O(25) 2.041(6) yes
Mo(8) O(24) 2.055(6) yes
Mo(8) O(16) 2.071(6) yes
Mo(8) O(23) 2.093(6) yes
Mo(8) O(22) 2.104(6) yes
Mo(9) O(25) 2.022(6) yes
Mo(9) O(24) 2.027(6) yes
Mo(9) O(35) 2.055(6) yes
Mo(9) O(27) 2.075(6) yes
Mo(9) O(14) 2.136(6) yes
Mo(10) O(26) 2.025(6) yes
Mo(10) O(2) 2.026(6) yes
Mo(10) O(24) 2.038(6) yes
Mo(10) O(4) 2.065(6) yes
Mo(10) O(22) 2.080(6) yes
Mo(11) O(25) 2.032(6) yes
Mo(11) O(2) 2.034(6) yes
Mo(11) O(26) 2.044(6) yes
Mo(11) O(31) 2.092(6) yes
Mo(11) O(1) 2.094(6) yes
Mo(12) O(30) 1.978(6) yes
Mo(12) O(27) 1.982(6) yes
Mo(12) O(4) 2.000(6) yes
Mo(12) O(29) 2.019(6) yes
Mo(12) O(28) 2.081(6) yes
Mo(13) O(33) 1.925(6) yes
Mo(13) O(31) 1.978(6) yes
Mo(13) O(29) 2.028(6) yes
Mo(13) O(35) 2.040(6) yes
Mo(13) O(32) 2.141(6) yes
Mo(14) O(1) 1.956(6) yes
Mo(14) O(22) 1.987(6) yes
Mo(14) O(33) 1.999(6) yes
Mo(14) O(30) 2.040(6) yes
Mo(14) O(34) 2.157(6) yes
Mo(15) Mo(16) 2.6160(10) yes
Mo(15) Mo(19) 2.6540(10) yes
Mo(15) Mo(17) 2.9380(10) yes
Mo(16) Mo(19) 2.6700(10) yes
Mo(16) Mo(17) 2.7030(10) yes
Mo(16) Mo(20) 2.8045(9) yes
Mo(16) Mo(18) 2.8240(10) yes
Mo(16) Mo(18) 3.0640(10) yes
Mo(17) Mo(21) 2.7166(9) yes
Mo(17) Mo(19) 2.720(9) yes
Mo(17) Mo(18) 2.745(9) yes
Mo(18) Mo(20) 2.6570(10) yes
Mo(18) Mo(18) 2.7800(10) yes
Mo(18) Mo(21) 2.7880(10) yes
Mo(18) Mo(20) 2.8730(10) yes
Mo(19) Mo(21) 2.7680(10) yes
Mo(19) Mo(20) 2.8360(10) yes
Mo(19) Mo(22) 3.0520(9) yes
Mo(20) Mo(21) 2.6810(10) yes
Mo(20) Mo(22) 2.9820(10) yes
Mo(21) Mo(22) 2.7816(9) yes
Mo(21) Mo(24) 3.0493(9) yes
Mo(21) Mo(23) 3.0590(10) yes
Mo(15) O(17) 2.019(6) yes
Mo(15) O(28) 2.030(6) yes
Mo(15) O(39) 2.076(6) yes
Mo(15) O(36) 2.078(6) yes
Mo(15) O(40) 2.088(6) yes
Mo(15) O(38) 2.136(6) yes
Mo(16) O(39) 2.023(6) yes
Mo(16) O(36) 2.052(6) yes
Mo(16) O(42) 2.055(6) yes
Mo(16) O(18) 2.083(6) yes
Mo(16) O(41) 2.089(6) yes
Mo(17) O(32) 1.984(6) yes
Mo(17) O(11) 1.989(6) yes
Mo(17) O(40) 2.092(6) yes
Mo(17) O(36) 2.094(6) yes
Mo(17) O(37) 2.156(6) yes
Mo(18) O(19) 2.028(6) yes
Mo(18) O(11) 2.041(6) yes
Mo(18) O(42) 2.112(6) yes
Mo(18) O(41) 2.143(6) yes
Mo(18) O(41) 2.147(6) yes
Mo(19) O(43) 2.028(6) yes
Mo(19) O(39) 2.028(6) yes
Mo(19) O(40) 2.072(6) yes
Mo(19) O(30) 2.094(6) yes
Mo(19) O(46) 2.111(5) yes
Mo(20) O(42) 1.998(6) yes
Mo(20) O(43) 2.002(6) yes
Mo(20) O(41) 2.070(6) yes
Mo(20) O(44) 2.084(5) yes
Mo(20) O(10) 2.117(6) yes
Mo(21) O(32) 2.027(6) yes
Mo(21) O(19) 2.043(6) yes
Mo(21) O(45) 2.080(6) yes
Mo(21) O(46) 2.126(6) yes
Mo(21) O(44) 2.135(6) yes
Mo(22) Mo(23) 2.7045(9) yes
Mo(22) Mo(25) 2.7570(10) yes
Mo(22) Mo(26) 2.7672(9) yes
Mo(22) Mo(24) 2.7810(10) yes
Mo(23) Mo(26) 2.7399(9) yes
Mo(23) Mo(25) 2.7423(9) yes
Mo(23) Mo(24) 2.8478(9) yes
Mo(24) Mo(25) 2.5963(9) yes
Mo(24) Mo(26) 2.7072(9) yes
Mo(24) Mo(26) 2.7136(9) yes
Mo(25) Mo(26) 2.7400(9) yes
Mo(25) Mo(26) 2.7890(10) yes
Mo(26) Mo(26) 2.8380(10) yes
Mo(22) O(34) 2.037(6) yes
Mo(22) O(6) 2.038(6) yes
Mo(22) O(44) 2.114(6) yes
Mo(22) O(46) 2.123(6) yes
Mo(22) O(43) 2.130(6) yes
Mo(23) O(23) 1.930(6) yes
Mo(23) O(3) 1.944(6) yes
Mo(23) O(45) 2.051(6) yes
Mo(23) O(46) 2.104(5) yes
Mo(23) O(31) 2.157(6) yes
Mo(24) O(47) 2.026(6) yes
Mo(24) O(48) 2.049(6) yes
Mo(24) O(45) 2.079(6) yes
Mo(24) O(15) 2.083(6) yes
Mo(24) O(44) 2.116(6) yes
Mo(25) O(47) 2.046(6) yes
Mo(25) O(34) 2.054(6) yes
Mo(25) O(16) 2.054(6) yes
Mo(25) O(23) 2.094(6) yes
Mo(25) O(48) 2.098(6) yes
Mo(26) O(6) 2.028(6) yes
Mo(26) O(47) 2.031(6) yes
Mo(26) O(48) 2.058(6) yes
Mo(26) O(3) 2.060(6) yes
Sr(1) O(5) 2.513(6) yes
Sr(1) O(24) 2.566(6) yes
Sr(1) O(47) 2.592(5) yes
Sr(1) O(14) 2.706(6) yes
Sr(1) O(44) 2.759(6) yes
Sr(1) O(15) 2.776(6) yes
Sr(1) O(9) 2.824(6) yes
Sr(1) O(10) 2.834(6) yes
Sr(1) O(41) 2.866(6) yes
Sr(1) O(18) 2.941(6) yes
Sr(1) O(27) 2.955(6) yes
Sr(1) O(36) 3.000(6) yes
Sr(2) O(25) 2.495(6) yes
Sr(2) O(26) 2.548(6) yes
Sr(2) O(7) 2.578(6) yes
Sr(2) O(4) 2.701(6) yes
Sr(2) O(31) 2.776(6) yes
Sr(2) O(22) 2.778(6) yes
Sr(2) O(35) 2.823(6) yes
Sr(2) O(46) 2.886(6) yes
Sr(2) O(30) 2.938(6) yes
Sr(2) O(20) 2.964(5) yes
Sr(2) O(40) 2.984(6) yes
Sr(2) O(23) 3.008(6) yes
Sr(3) O(39) 2.640(6) yes
Sr(3) O(21) 2.641(5) yes
Sr(3) O(42) 2.709(5) yes
Sr(3) O(19) 2.732(6) yes
Sr(3) O(13) 2.735(6) yes
Sr(3) O(43) 2.737(6) yes
Sr(3) O(13) 2.923(5) yes
Sr(3) O(11) 2.930(6) yes
Sr(3) O(33) 2.940(6) yes
Sr(3) O(32) 2.955(6) yes
Sr(3) O(29) 3.099(6) yes
Sr(3) O(12) 3.105(5) yes
Sr(4) O(33) 2.557(5) yes
Sr(4) O(21) 2.589(5) yes
Sr(4) O(45) 2.602(6) yes
Sr(4) O(34) 2.658(6) yes
Sr(4) O(48) 2.717(6) yes
Sr(4) O(6) 2.774(6) yes
Sr(4) O(8) 2.795(6) yes
Sr(4) O(1) 2.876(6) yes
Sr(4) O(3) 2.914(6) yes
Sr(4) O(48) 2.945(6) yes
Sr(4) O(8) 3.095(5) yes
Ga(1) O(35) 1.909(6) yes
Ga(1) O(17) 1.936(6) yes
Ga(1) O(20) 1.941(6) yes
Ga(1) O(37) 1.994(6) yes
Ga(1) O(38) 2.050(6) yes
Ga(1) O(40) 2.055(6) yes
Ga(2) O(9) 1.902(6) yes
Ga(2) O(28) 1.912(6) yes
Ga(2) O(27) 1.934(5) yes
Ga(2) O(37) 1.993(6) yes
Ga(2) O(38) 2.058(6) yes
Ga(2) O(36) 2.059(6) yes
Ga(3) O(38) 1.830(5) yes
Ga(3) O(12) 1.837(6) yes
Ga(3) O(29) 1.851(5) yes
Ga(3) O(37) 1.873(6) yes
